data_7008405
loop_
_publ_author_name
'Kovelenov, Yurii A.'
'Blake, Alexander J.'
'George, Michael W.'
'Matousek, Pavel'
'Mel'nikov, Mikhail Ya'
'Parker, Anthony W.'
'Sun, Xue-Zhong'
'Towrie, Michael'
'Weinstein, Julia A.'

_publ_section_title
;
 Pt(II) mono-carbonyl complexes of a cyclometallating
 2-(2'-thienyl)-(pyridinato-C,3N') ligand: nature and dynamics of the
 lowest excited state of the chloro- and thiolato-complexes.
;
_journal_issue 12
_journal_name_full 'Dalton transactions (Cambridge, England : 2003)'
_journal_page_first 2092
_journal_page_last 2097
_journal_paper_doi 10.1039/b502375k
_journal_year 2005
_chemical_formula_moiety 'C34 H26 N2 O4 Pt2 S4'
_chemical_formula_sum 'C34 H26 N2 O4 Pt2 S4'
_chemical_formula_weight 1044.99
_chemical_name_systematic
;
?
;
_space_group_IT_number 2
_symmetry_cell_setting triclinic
_symmetry_space_group_name_Hall '-P 1'
_symmetry_space_group_name_H-M 'P -1'
_atom_sites_solution_hydrogens geom
_atom_sites_solution_primary direct
_atom_sites_solution_secondary difmap
_audit_creation_method 'enCIFer editing of SHELXL97 CIF output; updated by AJB 20/3/2005'
_cell_angle_alpha 90.863(5)
_cell_angle_beta 100.588(5)
_cell_angle_gamma 99.488(5)
_cell_formula_units_Z 1
_cell_length_a 7.531(3)
_cell_length_b 9.359(4)
_cell_length_c 11.903(5)
_cell_measurement_reflns_used 2217
_cell_measurement_temperature 150(2)
_cell_measurement_theta_max 23.8
_cell_measurement_theta_min 2.2
_cell_volume 812.5(6)
_computing_cell_refinement 'Bruker SAINT version 6.36a (Bruker, 2002)'
_computing_data_collection 'Bruker SMART version 5.624 (Bruker, 2001)'
_computing_data_reduction 'Bruker SAINT; Bruker SHELXTL (Bruker, 2001)'
_computing_molecular_graphics 'Bruker SHELXTL'
_computing_publication_material 'enCIFer(Allen et al.,2004);PLATON(Spek,2003)'
_computing_structure_refinement 'SHELXL-97 (Sheldrick, 1997)'
_computing_structure_solution 'SHELXS-97 (Sheldrick, 1990)'
_diffrn_ambient_temperature 150(2)
_diffrn_measured_fraction_theta_full 0.941
_diffrn_measured_fraction_theta_max 0.941
_diffrn_measurement_device_type 'Bruker SMART1000 CCD area detector'
_diffrn_measurement_method omega
_diffrn_radiation_monochromator graphite
_diffrn_radiation_source 'normal-focus sealed tube'
_diffrn_radiation_type MoK\a
_diffrn_radiation_wavelength 0.71073
_diffrn_reflns_av_R_equivalents 0.079
_diffrn_reflns_av_sigmaI/netI 0.085
_diffrn_reflns_limit_h_max 9
_diffrn_reflns_limit_h_min -9
_diffrn_reflns_limit_k_max 11
_diffrn_reflns_limit_k_min -11
_diffrn_reflns_limit_l_max 15
_diffrn_reflns_limit_l_min -15
_diffrn_reflns_number 7285
_diffrn_reflns_theta_full 27.51
_diffrn_reflns_theta_max 27.51
_diffrn_reflns_theta_min 1.74
_diffrn_standards_decay_% 0
_diffrn_standards_number 0
_exptl_absorpt_coefficient_mu 8.899
_exptl_absorpt_correction_T_max 0.203
_exptl_absorpt_correction_T_min 0.134
_exptl_absorpt_correction_type multi-scan
_exptl_absorpt_process_details '(SHELXTL version 6.12; Bruker, 2001)'
_exptl_crystal_colour orange
_exptl_crystal_density_diffrn 2.136
_exptl_crystal_density_method 'not measured'
_exptl_crystal_description plate
_exptl_crystal_F_000 496
_exptl_crystal_size_max 0.18
_exptl_crystal_size_mid 0.08
_exptl_crystal_size_min 0.02
_refine_diff_density_max 2.24
_refine_diff_density_min -3.03
_refine_diff_density_rms 0.27
_refine_ls_extinction_coef 0.0036(11)
_refine_ls_extinction_expression Fc^*^=kFc[1+0.001xFc^2^\l^3^/sin(2\q)]^-1/4^
_refine_ls_extinction_method SHELXL
_refine_ls_goodness_of_fit_ref 1.03
_refine_ls_hydrogen_treatment constr
_refine_ls_matrix_type full
_refine_ls_number_parameters 191
_refine_ls_number_reflns 3519
_refine_ls_number_restraints 59
_refine_ls_restrained_S_all 1.03
_refine_ls_R_factor_all 0.0959
_refine_ls_R_factor_gt 0.0617
_refine_ls_shift/su_max 0.002
_refine_ls_shift/su_mean 0.000
_refine_ls_structure_factor_coef Fsqd
_refine_ls_weighting_details 'calc w=1/[\s^2^(Fo^2^)+(0.0926P)^2^] where P=(Fo^2^+2Fc^2^)/3'
_refine_ls_weighting_scheme calc
_refine_ls_wR_factor_gt 0.145
_refine_ls_wR_factor_ref 0.160
_reflns_number_gt 2479
_reflns_number_total 3519
_reflns_threshold_expression >2sigma(I)
_cod_data_source_file b502375k.txt
_cod_data_source_block PTPYTP
_cod_depositor_comments
;
The following automatic conversions were performed:
'_symmetry_cell_setting' value 'Triclinic' changed to 'triclinic'
according to '/home/saulius/struct/CIF-dictionaries/cif_core.dic'
dictionary named 'cif_core.dic' version 2.4.1 from 2010-06-29.

Automatic conversion script
Id: cif_fix_enum 1527 2010-12-29 10:47:43Z saulius 
;
_cod_original_cell_volume 812.5(10)
_cod_original_sg_symbol_H-M P-1
_cod_database_code 7008405

loop_
_symmetry_equiv_pos_as_xyz
'x, y, z'
'-x, -y, -z'

loop_
_atom_site_aniso_label
_atom_site_aniso_U_11
_atom_site_aniso_U_22
_atom_site_aniso_U_33
_atom_site_aniso_U_23
_atom_site_aniso_U_13
_atom_site_aniso_U_12
Pt 0.0306(3) 0.0326(3) 0.0531(4) -0.0151(2) 0.0103(2) -0.0004(2)
S11 0.0296(16) 0.0364(16) 0.0321(17) -0.0027(13) 0.0055(12) 0.0024(12)
O18 0.054(6) 0.154(12) 0.046(7) 0.010(7) 0.007(6) 0.006(7)
O19 0.094(9) 0.074(8) 0.073(8) 0.021(6) -0.004(7) 0.028(6)
C12 0.034(5) 0.022(5) 0.034(6) -0.012(4) 0.006(4) -0.003(4)
C13 0.040(6) 0.045(7) 0.039(6) -0.002(5) 0.007(5) 0.003(6)
C14 0.056(7) 0.059(9) 0.038(7) -0.005(6) 0.015(6) 0.001(7)
C15 0.046(7) 0.064(9) 0.065(9) -0.004(7) 0.028(7) 0.014(7)
C16 0.040(7) 0.055(8) 0.051(7) -0.007(6) 0.011(6) 0.014(6)
C17 0.033(6) 0.034(6) 0.044(7) -0.004(5) 0.006(5) -0.001(5)
C18 0.053(7) 0.091(11) 0.025(7) 0.005(6) 0.010(6) 0.014(7)
C20 0.13(2) 0.089(15) 0.096(16) 0.004(11) -0.029(14) 0.061(15)

loop_
_atom_site_label
_atom_site_type_symbol
_atom_site_thermal_displace_type
_atom_site_fract_x
_atom_site_fract_y
_atom_site_fract_z
_atom_site_occupancy
_atom_site_U_iso_or_equiv
_atom_site_calc_flag
_atom_site_refinement_flags
Pt Pt Uani 0.09480(7) 0.17647(5) 0.04539(5) 1.000 0.0393(2) . .
S1 S Uiso 0.3679(14) 0.5245(10) 0.3126(8) 0.585(15) 0.074(3) . .
S11 S Uani 0.0358(4) -0.0460(3) 0.1290(3) 1.000 0.0332(9) . .
O18 O Uani 0.1476(18) -0.0670(17) 0.3981(10) 1.000 0.086(5) . .
O19 O Uani -0.0418(19) -0.2518(14) 0.4386(11) 1.000 0.081(5) . .
N7 N Uiso 0.149(2) 0.3734(15) -0.0320(14) 0.585(15) 0.056(8) . .
C2 C Uiso 0.279(2) 0.418(2) 0.1872(18) 0.585(15) 0.035(5) . .
C3 C Uiso 0.208(2) 0.279(2) 0.203(2) 0.585(15) 0.035(6) . .
C4 C Uiso 0.227(3) 0.262(2) 0.317(2) 0.585(15) 0.052(8) . .
C5 C Uiso 0.310(3) 0.380(3) 0.391(2) 0.585(15) 0.061(8) . .
C6 C Uiso 0.253(2) 0.4663(15) 0.0569(14) 0.585(15) 0.052(9) . .
C8 C Uiso 0.117(4) 0.411(3) -0.153(3) 0.585(15) 0.059(8) . .
C9 C Uiso 0.192(5) 0.553(3) -0.172(3) 0.585(15) 0.065(10) . .
C10 C Uiso 0.313(4) 0.637(3) -0.078(2) 0.585(15) 0.050(8) . .
C11 C Uiso 0.336(2) 0.6040(15) 0.0342(14) 0.585(15) 0.059(8) . .
C12 C Uani -0.1599(14) -0.0431(9) 0.1969(8) 1.000 0.031(3) . .
C13 C Uani -0.1649(16) -0.0948(10) 0.3048(10) 1.000 0.042(4) . .
C14 C Uani -0.3209(18) -0.0970(12) 0.3515(11) 1.000 0.051(4) . .
C15 C Uani -0.4710(19) -0.0481(11) 0.2907(10) 1.000 0.056(5) . .
C16 C Uani -0.4664(16) 0.0035(12) 0.1837(11) 1.000 0.048(4) . .
C17 C Uani -0.3113(15) 0.0059(10) 0.1364(10) 1.000 0.038(4) . .
C18 C Uani -0.002(2) -0.134(2) 0.3817(12) 1.000 0.056(5) . .
C20 C Uani 0.110(3) -0.289(2) 0.5180(19) 1.000 0.107(10) . .
S1' S Uiso 0.3095(15) 0.6444(11) -0.0315(12) 0.415(15) 0.055(4) . .
C3' C Uiso 0.182(4) 0.371(2) -0.003(2) 0.415(15) 0.022(7) . .
C4' C Uiso 0.156(2) 0.3976(15) -0.1159(14) 0.415(15) 0.032(8) . .
C5' C Uiso 0.242(6) 0.530(3) -0.149(3) 0.415(15) 0.061(13) . .
C6' C Uiso 0.281(3) 0.459(2) 0.1421(17) 0.415(15) 0.024(6) . .
C8' C Uiso 0.249(8) 0.263(5) 0.286(4) 0.415(15) 0.09(2) . .
C9' C Uiso 0.371(7) 0.358(4) 0.368(4) 0.415(15) 0.053(19) . .
C10' C Uiso 0.435(3) 0.499(2) 0.3305(18) 0.415(15) 0.052(5) . .
C11' C Uiso 0.360(5) 0.559(2) 0.233(2) 0.415(15) 0.071(12) . .
C2' C Uiso 0.269(6) 0.496(3) 0.054(2) 0.415(15) 0.065(15) . .
N7' N Uiso 0.221(4) 0.317(2) 0.169(2) 0.415(15) 0.041(8) . .
H17 H Uiso -0.30890 0.04060 0.06380 1.000 0.0450 calc R
H16 H Uiso -0.56790 0.03700 0.14290 1.000 0.0570 calc R
H20C H Uiso 0.20490 -0.30540 0.47750 1.000 0.1600 calc R
H20A H Uiso 0.07020 -0.37550 0.55510 1.000 0.1600 calc R
H20B H Uiso 0.15780 -0.21100 0.57430 1.000 0.1600 calc R
H4 H Uiso 0.18610 0.17260 0.34500 0.585(15) 0.0630 calc .
H5 H Uiso 0.33010 0.38010 0.47080 0.585(15) 0.0730 calc .
H8 H Uiso 0.05280 0.34560 -0.21190 0.585(15) 0.0710 calc .
H9 H Uiso 0.16450 0.59200 -0.24310 0.585(15) 0.0780 calc .
H10 H Uiso 0.38210 0.72270 -0.09600 0.585(15) 0.0600 calc .
H11 H Uiso 0.40280 0.66970 0.09210 0.585(15) 0.0710 calc .
H14 H Uiso -0.32410 -0.13170 0.42410 1.000 0.0610 calc R
H15 H Uiso -0.57560 -0.05000 0.32210 1.000 0.0670 calc R
H4' H Uiso 0.08300 0.32930 -0.16980 0.415(15) 0.0380 calc .
H5' H Uiso 0.25960 0.55090 -0.22310 0.415(15) 0.0730 calc .
H8' H Uiso 0.19000 0.17370 0.30360 0.415(15) 0.1110 calc .
H9' H Uiso 0.40930 0.33030 0.44180 0.415(15) 0.0640 calc .
H10' H Uiso 0.53600 0.55410 0.37720 0.415(15) 0.0620 calc .
H11' H Uiso 0.36240 0.65830 0.22760 0.415(15) 0.0860 calc .

loop_
_atom_type_symbol
_atom_type_description
_atom_type_scat_dispersion_real
_atom_type_scat_dispersion_imag
_atom_type_scat_source
C C 0.0033 0.0016 'International Tables Vol C Tables 4.2.6.8 and 6.1.1.4'
H H 0.0000 0.0000 'International Tables Vol C Tables 4.2.6.8 and 6.1.1.4'
N N 0.0061 0.0033 'International Tables Vol C Tables 4.2.6.8 and 6.1.1.4'
O O 0.0106 0.0060 'International Tables Vol C Tables 4.2.6.8 and 6.1.1.4'
S S 0.1246 0.1234 'International Tables Vol C Tables 4.2.6.8 and 6.1.1.4'
Pt Pt -1.7033 8.3905 'International Tables Vol C Tables 4.2.6.8 and 6.1.1.4'

loop_
_geom_angle_atom_site_label_1
_geom_angle_atom_site_label_2
_geom_angle_atom_site_label_3
_geom_angle
_geom_angle_site_symmetry_1
_geom_angle_site_symmetry_2
_geom_angle_site_symmetry_3
_geom_angle_publ_flag
S11 Pt N7 178.9(4) . . . yes
S11 Pt C3 91.3(5) . . . yes
S11 Pt N7' 106.6(6) . . . yes
S11 Pt C3' 169.9(8) . . . yes
S11 Pt S11 85.28(12) . . 2_555 yes
N7 Pt C3 89.6(7) . . . yes
S11 Pt N7 93.8(4) 2_555 . . yes
S11 Pt C3 176.5(5) 2_555 . . yes
N7' Pt C3' 64.7(9) . . . yes
S11 Pt N7' 167.8(7) 2_555 . . yes
S11 Pt C3' 103.2(7) 2_555 . . yes
C2 S1 C5 89.9(11) . . . yes
C2' S1' C5' 89.0(14) . . . yes
Pt S11 C12 107.4(3) . . . yes
Pt S11 C12 102.9(3) 2_555 . . yes
Pt S11 Pt 94.72(12) . . 2_555 yes
C18 O19 C20 114.9(14) . . . yes
Pt N7 C8 131.5(14) . . . yes
C6 N7 C8 124.2(16) . . . yes
Pt N7 C6 103.7(11) . . . yes
Pt N7' C8' 117(2) . . . yes
C6' N7' C8' 124(3) . . . yes
Pt N7' C6' 118.8(16) . . . yes
C2 C3 C4 107.8(19) . . . no
Pt C3 C4 143.3(15) . . . yes
Pt C3 C2 108.7(16) . . . yes
S1 C2 C6 128.8(13) . . . yes
C3 C2 C6 116.0(17) . . . no
S1 C2 C3 114.9(17) . . . yes
S1' C2' C3' 115.4(18) . . . yes
S1' C2' C6' 146(2) . . . yes
C3' C2' C6' 99(2) . . . no
C2' C3' C4' 106.9(18) . . . no
Pt C3' C4' 119.5(15) . . . yes
Pt C3' C2' 133.6(19) . . . yes
C3 C4 C5 118.6(19) . . . no
C3' C4' C5' 118(2) . . . no
S1 C5 C4 108.8(17) . . . yes
S1' C5' C4' 108(2) . . . yes
C2 C6 C11 118.7(14) . . . no
N7 C6 C2 121.2(13) . . . yes
N7 C6 C11 120.1(15) . . . yes
N7' C6' C11' 117.4(19) . . . yes
C2' C6' C11' 119(2) . . . no
N7' C6' C2' 124(2) . . . yes
N7 C8 C9 114(3) . . . yes
N7' C8' C9' 115(4) . . . yes
C8 C9 C10 118(3) . . . no
C8' C9' C10' 116(4) . . . no
C9 C10 C11 127(3) . . . no
C9' C10' C11' 126(3) . . . no
C6 C11 C10 115.9(17) . . . no
C6' C11' C10' 114.4(17) . . . no
C13 C12 C17 119.5(10) . . . no
S11 C12 C17 118.6(8) . . . yes
S11 C12 C13 121.8(8) . . . yes
C12 C13 C18 123.3(11) . . . no
C14 C13 C18 116.3(11) . . . no
C12 C13 C14 120.0(11) . . . no
C13 C14 C15 120.1(12) . . . no
C14 C15 C16 120.0(13) . . . no
C15 C16 C17 120.2(12) . . . no
C12 C17 C16 120.1(10) . . . no
O18 C18 C13 126.0(16) . . . yes
O19 C18 C13 113.2(13) . . . yes
O18 C18 O19 120.7(15) . . . yes
C3 C4 H4 120.00 . . . no
C5 C4 H4 121.00 . . . no
C5' C4' H4' 121.00 . . . no
C3' C4' H4' 121.00 . . . no
C4 C5 H5 126.00 . . . no
S1 C5 H5 126.00 . . . no
S1' C5' H5' 126.00 . . . no
C4' C5' H5' 126.00 . . . no
N7 C8 H8 123.00 . . . no
C9 C8 H8 123.00 . . . no
N7' C8' H8' 123.00 . . . no
C9' C8' H8' 123.00 . . . no
C8 C9 H9 121.00 . . . no
C10 C9 H9 121.00 . . . no
C8' C9' H9' 122.00 . . . no
C10' C9' H9' 122.00 . . . no
C11 C10 H10 117.00 . . . no
C9 C10 H10 116.00 . . . no
C11' C10' H10' 117.00 . . . no
C9' C10' H10' 117.00 . . . no
C6 C11 H11 122.00 . . . no
C10 C11 H11 122.00 . . . no
C6' C11' H11' 123.00 . . . no
C10' C11' H11' 123.00 . . . no
C13 C14 H14 120.00 . . . no
C15 C14 H14 120.00 . . . no
C16 C15 H15 120.00 . . . no
C14 C15 H15 120.00 . . . no
C15 C16 H16 120.00 . . . no
C17 C16 H16 120.00 . . . no
C12 C17 H17 120.00 . . . no
C16 C17 H17 120.00 . . . no
H20B C20 H20C 109.00 . . . no
H20A C20 H20B 110.00 . . . no
H20A C20 H20C 109.00 . . . no
O19 C20 H20A 110.00 . . . no
O19 C20 H20B 110.00 . . . no
O19 C20 H20C 109.00 . . . no

loop_
_geom_bond_atom_site_label_1
_geom_bond_atom_site_label_2
_geom_bond_distance
_geom_bond_site_symmetry_1
_geom_bond_site_symmetry_2
_geom_bond_publ_flag
Pt S11 2.332(3) . . yes
Pt S11 2.354(4) . 2_555 yes
Pt N7 2.087(14) . . yes
Pt C3 2.06(2) . . yes
Pt N7' 1.95(2) . . yes
Pt C3' 1.96(2) . . yes
S1 C2 1.74(2) . . yes
S1 C5 1.70(3) . . yes
S1' C5' 1.70(4) . . yes
S1' C2' 1.75(3) . . yes
S11 C12 1.810(11) . . yes
O18 C18 1.18(2) . . yes
O19 C18 1.32(2) . . yes
O19 C20 1.44(3) . . yes
N7 C8 1.47(4) . . yes
N7 C6 1.39(2) . . yes
N7' C6' 1.39(3) . . yes
N7' C8' 1.48(5) . . yes
C3 C2 1.35(3) . . no
C3 C4 1.35(3) . . no
C2 C6 1.61(3) . . no
C2' C3' 1.35(4) . . no
C2' C6' 1.10(3) . . no
C3' C4' 1.36(3) . . no
C4 C5 1.39(3) . . no
C4' C5' 1.40(3) . . no
C6 C11 1.39(2) . . no
C6' C11' 1.40(3) . . no
C8 C9 1.40(4) . . no
C8' C9' 1.40(7) . . no
C9 C10 1.44(4) . . no
C9' C10' 1.44(4) . . no
C10 C11 1.36(3) . . no
C10' C11' 1.37(3) . . no
C12 C13 1.384(15) . . no
C12 C17 1.382(15) . . no
C13 C18 1.491(19) . . no
C13 C14 1.386(18) . . no
C14 C15 1.375(19) . . no
C15 C16 1.373(17) . . no
C16 C17 1.384(17) . . no
C4 H4 0.9300 . . no
C4' H4' 0.9300 . . no
C5 H5 0.9300 . . no
C5' H5' 0.9300 . . no
C8 H8 0.9300 . . no
C8' H8' 0.9300 . . no
C9 H9 0.9300 . . no
C9' H9' 0.9300 . . no
C10 H10 0.9300 . . no
C10' H10' 0.9300 . . no
C11 H11 0.9300 . . no
C11' H11' 0.9300 . . no
C14 H14 0.9300 . . no
C15 H15 0.9300 . . no
C16 H16 0.9300 . . no
C17 H17 0.9300 . . no
C20 H20C 0.9600 . . no
C20 H20A 0.9600 . . no
C20 H20B 0.9600 . . no

loop_
_geom_torsion_atom_site_label_1
_geom_torsion_atom_site_label_2
_geom_torsion_atom_site_label_3
_geom_torsion_atom_site_label_4
_geom_torsion
_geom_torsion_site_symmetry_1
_geom_torsion_site_symmetry_2
_geom_torsion_site_symmetry_3
_geom_torsion_site_symmetry_4
_geom_torsion_publ_flag
C3 Pt S11 C12 75.2(6) . . . . no
C3 Pt S11 Pt -179.6(5) . . . 2_555 no
S11 Pt S11 C12 -105.1(4) 2_555 . . . no
S11 Pt S11 Pt 0.02(16) 2_555 . . 2_555 no
C3 Pt N7 C6 7.7(11) . . . . no
C3 Pt N7 C8 179(2) . . . . no
S11 Pt N7 C6 -171.9(10) 2_555 . . . no
S11 Pt N7 C8 -1(2) 2_555 . . . no
S11 Pt C3 C2 174.0(11) . . . . no
S11 Pt C3 C4 -13(2) . . . . no
N7 Pt C3 C2 -5.3(12) . . . . no
N7 Pt C3 C4 168(2) . . . . no
S11 Pt S11 Pt 0.02(12) . . 2_555 2_555 no
S11 Pt S11 C12 -109.0(3) . . 2_555 2_555 no
N7 Pt S11 Pt 179.3(4) . . 2_555 2_555 no
N7 Pt S11 C12 70.3(5) . . 2_555 2_555 no
C5 S1 C2 C6 173.7(16) . . . . no
C2 S1 C5 C4 -0.3(18) . . . . no
C5 S1 C2 C3 0.1(16) . . . . no
Pt S11 C12 C17 46.4(8) . . . . no
Pt S11 C12 C13 124.1(7) 2_555 . . . no
Pt S11 C12 C13 -136.7(7) . . . . no
Pt S11 C12 C17 -52.8(8) 2_555 . . . no
C20 O19 C18 C13 -177.0(14) . . . . no
C20 O19 C18 O18 -1(2) . . . . no
C8 N7 C6 C11 -1(3) . . . . no
Pt N7 C6 C11 171.3(12) . . . . no
Pt N7 C6 C2 -9.0(17) . . . . no
Pt N7 C8 C9 -173(2) . . . . no
C8 N7 C6 C2 179.1(19) . . . . no
C6 N7 C8 C9 -3(4) . . . . no
Pt C3 C4 C5 -174.0(17) . . . . no
Pt C3 C2 C6 1.7(17) . . . . no
C2 C3 C4 C5 0(3) . . . . no
C4 C3 C2 C6 -174.3(15) . . . . no
Pt C3 C2 S1 176.1(9) . . . . no
C4 C3 C2 S1 0(2) . . . . no
S1 C2 C6 C11 12(2) . . . . no
S1 C2 C6 N7 -167.9(13) . . . . no
C3 C2 C6 C11 -174.7(15) . . . . no
C3 C2 C6 N7 6(2) . . . . no
C3 C4 C5 S1 1(3) . . . . no
N7 C6 C11 C10 -2(3) . . . . no
C2 C6 C11 C10 178.3(18) . . . . no
N7 C8 C9 C10 10(4) . . . . no
C8 C9 C10 C11 -14(5) . . . . no
C9 C10 C11 C6 10(4) . . . . no
C13 C12 C17 C16 0.2(14) . . . . no
C17 C12 C13 C14 -0.1(14) . . . . no
S11 C12 C13 C18 10.4(15) . . . . no
S11 C12 C13 C14 -176.9(8) . . . . no
S11 C12 C17 C16 177.1(8) . . . . no
C17 C12 C13 C18 -172.8(11) . . . . no
C12 C13 C14 C15 0.1(16) . . . . no
C12 C13 C18 O19 -140.7(12) . . . . no
C12 C13 C18 O18 43(2) . . . . no
C14 C13 C18 O19 46.3(17) . . . . no
C18 C13 C14 C15 173.3(12) . . . . no
C14 C13 C18 O18 -129.8(16) . . . . no
C13 C14 C15 C16 -0.2(17) . . . . no
C14 C15 C16 C17 0.3(17) . . . . no
C15 C16 C17 C12 -0.3(16) . . . . no
